data_2243413
loop_
_publ_author_name
'Geburtig, Felix'
'Vill, Volkmar'

_publ_section_title
;
 2-<i>O</i>-Monoalkyl isosorbide ethers with C8, C10, C12 and C14 chain
 lengths
;
_journal_issue 6
_journal_name_full 'Acta Crystallographica Section E'
_journal_page_first 924
_journal_page_last 928
_journal_paper_doi 10.1107/S2056989020006647
_journal_volume 76
_journal_year 2020
_chemical_absolute_configuration syn
_chemical_formula_iupac 'C18 H34 O4'
_chemical_formula_moiety 'C18 H34 O4'
_chemical_formula_sum 'C18 H34 O4'
_chemical_formula_weight 314.45
_chemical_name_systematic
;
6-(Dodecyloxy)hexahydrofuro[3,2-<i>b</i>]furan-3-ol
;
_space_group_crystal_system monoclinic
_space_group_IT_number 4
_space_group_name_Hall 'P 2yb'
_space_group_name_H-M_alt 'P 1 21 1'
_atom_sites_solution_hydrogens mixed
_atom_sites_solution_primary dual
_audit_creation_method
;
Olex2 1.3
(compiled 2020.02.04 svn.rd84adfe8 for OlexSys, GUI svn.r6032)
;
_cell_angle_alpha 90
_cell_angle_beta 97.051(9)
_cell_angle_gamma 90
_cell_formula_units_Z 2
_cell_length_a 7.0250(5)
_cell_length_b 5.4674(5)
_cell_length_c 23.377(2)
_cell_measurement_reflns_used 3996
_cell_measurement_temperature 99.8(4)
_cell_measurement_theta_max 28.5400
_cell_measurement_theta_min 3.4800
_cell_volume 891.08(13)
_computing_cell_refinement
;
CrysAlisPro (Rigaku OD, 2020)
;
_computing_data_collection
;
CrysAlisPro (Rigaku OD, 2020)
;
_computing_data_reduction
;
CrysAlisPro (Rigaku OD, 2020)
;
_computing_molecular_graphics
;
<i>OLEX2</i> (Dolomanov <i>et al.</i>,  2009)
;
_computing_publication_material
;
<i>OLEX2</i> (Dolomanov <i>et al.</i>,  2009)
;
_computing_structure_refinement
;
<i>SHELXL2018/3</i> (Sheldrick, 2015b)
;
_computing_structure_solution
;
<i>SHELXT2018/2</i> (Sheldrick, 2015a)
;
_diffrn_ambient_temperature 99.8(4)
_diffrn_detector_area_resol_mean 5.2063
_diffrn_measured_fraction_theta_full 0.998
_diffrn_measured_fraction_theta_max 0.953
_diffrn_measurement_device 'four-circle diffractometer'
_diffrn_measurement_device_type 'Rigaku Oxford Diffraction SuperNova, Dual, Atlas'
_diffrn_measurement_method '\w scans'
_diffrn_radiation_type MoK\a
_diffrn_radiation_wavelength 0.71073
_diffrn_reflns_av_R_equivalents 0.0894
_diffrn_reflns_av_unetI/netI 0.0804
_diffrn_reflns_limit_h_max 9
_diffrn_reflns_limit_h_min -9
_diffrn_reflns_limit_k_max 7
_diffrn_reflns_limit_k_min -7
_diffrn_reflns_limit_l_max 31
_diffrn_reflns_limit_l_min -31
_diffrn_reflns_number 20988
_diffrn_reflns_theta_full 25.242
_diffrn_reflns_theta_max 29.465
_diffrn_reflns_theta_min 2.634
_exptl_absorpt_coefficient_mu 0.080
_exptl_absorpt_correction_T_max 1.000
_exptl_absorpt_correction_T_min 0.534
_exptl_absorpt_correction_type multi-scan
_exptl_absorpt_process_details
;
(CrysAlisPro; Rigaku OD, 2020)
;
_exptl_crystal_colour colourless
_exptl_crystal_density_diffrn 1.172
_exptl_crystal_description plate
_exptl_crystal_F_000 348
_exptl_crystal_size_max 0.372
_exptl_crystal_size_mid 0.077
_exptl_crystal_size_min 0.028
_refine_diff_density_max 0.499
_refine_diff_density_min -0.376
_refine_ls_abs_structure_details
;
Flack <i>x</i> determined using 1143 quotients
[(<i>I</i>^+^)-(<i>I</i>^-^)]/[(<i>I</i>^+^)+(<i>I</i>^-^)]
(Parsons <i>et al.</i>,  2013)
;
_refine_ls_abs_structure_Flack -0.6(9)
_refine_ls_extinction_method none
_refine_ls_goodness_of_fit_ref 1.103
_refine_ls_hydrogen_treatment mixed
_refine_ls_matrix_type full
_refine_ls_number_parameters 203
_refine_ls_number_reflns 4546
_refine_ls_number_restraints 1
_refine_ls_restrained_S_all 1.102
_refine_ls_R_factor_all 0.1043
_refine_ls_R_factor_gt 0.0824
_refine_ls_shift/su_max 0.000
_refine_ls_shift/su_mean 0.000
_refine_ls_structure_factor_coef Fsqd
_refine_ls_weighting_details 'w=1/[\s^2^(Fo^2^)+(0.0818P)^2^+0.8491P] where P=(Fo^2^+2Fc^2^)/3'
_refine_ls_weighting_scheme calc
_refine_ls_wR_factor_gt 0.1887
_refine_ls_wR_factor_ref 0.2015
_reflns_number_gt 3638
_reflns_number_total 4546
_reflns_threshold_expression 'I > 2\s(I)'
_cod_data_source_file zq2253sup1.cif
_cod_data_source_block iso-c12
_cod_original_cell_volume 891.08(14)
_cod_database_code 2243413
_shelx_space_group_comment
;
The symmetry employed for this shelxl refinement is uniquely defined
by the following loop, which should always be used as a source of
symmetry information in preference to the above space-group names.
They are only intended as comments.
;

loop_
_space_group_symop_operation_xyz
'x, y, z'
'-x, y+1/2, -z'

loop_
_atom_site_type_symbol
_atom_site_label
_atom_site_fract_x
_atom_site_fract_y
_atom_site_fract_z
_atom_site_U_iso_or_equiv
_atom_site_adp_type
_atom_site_calc_flag
_atom_site_occupancy
_atom_site_disorder_assembly
_atom_site_disorder_group
O O4 -0.3077(4) -0.3567(6) 0.47225(13) 0.0195(7) Uani d 1 . .
C C5 -0.3215(5) -0.2711(8) 0.52867(18) 0.0158(9) Uani d 1 . .
H H5 -0.439260 -0.174098 0.527443 0.019 Uiso calc 1 . .
C C6 -0.3266(6) -0.4653(9) 0.57474(19) 0.0174(9) Uani d 1 . .
H H6A -0.451597 -0.542957 0.571783 0.021 Uiso calc 1 . .
H H6B -0.229956 -0.589455 0.571468 0.021 Uiso calc 1 . .
O O3 -0.2875(4) -0.3345(7) 0.62790(13) 0.0208(7) Uani d 1 . .
C C3 -0.1630(5) -0.1300(8) 0.61918(19) 0.0159(9) Uani d 1 . .
H H3 -0.210764 0.021798 0.634561 0.019 Uiso calc 1 . .
C C4 -0.1536(5) -0.1104(8) 0.55496(18) 0.0140(8) Uani d 1 . .
H H4A -0.167596 0.059104 0.541499 0.017 Uiso calc 1 . .
O O1 0.0281(4) -0.2142(6) 0.54414(12) 0.0153(6) Uani d 1 . .
C C1 0.1227(5) -0.3212(9) 0.59724(17) 0.0170(9) Uani d 1 . .
H H1A 0.260627 -0.301348 0.599673 0.020 Uiso calc 1 . .
H H1B 0.093479 -0.494261 0.599072 0.020 Uiso calc 1 . .
C C2 0.0441(5) -0.1834(7) 0.64566(19) 0.0136(8) Uani d 1 . .
H H2 0.047254 -0.284334 0.680410 0.016 Uiso calc 1 . .
O O2 0.1320(4) 0.0484(6) 0.65820(13) 0.0166(7) Uani d 1 . .
C C7 0.3182(6) 0.0286(9) 0.6908(2) 0.0188(9) Uani d 1 . .
H H7A 0.406758 -0.047907 0.667560 0.023 Uiso calc 1 . .
H H7B 0.310862 -0.072266 0.724628 0.023 Uiso calc 1 . .
C C8 0.3891(6) 0.2810(8) 0.7090(2) 0.0166(9) Uani d 1 . .
H H8A 0.298790 0.357484 0.731649 0.020 Uiso calc 1 . .
H H8B 0.396366 0.380691 0.674985 0.020 Uiso calc 1 . .
C C9 0.5881(6) 0.2697(9) 0.74473(19) 0.0175(9) Uani d 1 . .
H H9A 0.580593 0.166828 0.778182 0.021 Uiso calc 1 . .
H H9B 0.678027 0.194711 0.721704 0.021 Uiso calc 1 . .
C C10 0.6637(5) 0.5215(9) 0.76483(19) 0.0160(9) Uani d 1 . .
H H10A 0.580027 0.590708 0.790675 0.019 Uiso calc 1 . .
H H10B 0.660987 0.628991 0.731717 0.019 Uiso calc 1 . .
C C11 0.8693(6) 0.5098(9) 0.7959(2) 0.0165(9) Uani d 1 . .
H H11A 0.870743 0.406446 0.829691 0.020 Uiso calc 1 . .
H H11B 0.951671 0.434785 0.770482 0.020 Uiso calc 1 . .
C C12 0.9500(6) 0.7609(8) 0.8145(2) 0.0172(9) Uani d 1 . .
H H12A 0.865418 0.837972 0.838936 0.021 Uiso calc 1 . .
H H12B 0.952258 0.862509 0.780571 0.021 Uiso calc 1 . .
C C13 1.1527(6) 0.7484(8) 0.8471(2) 0.0170(9) Uani d 1 . .
H H13A 1.149900 0.648491 0.881296 0.020 Uiso calc 1 . .
H H13B 1.236680 0.668910 0.822859 0.020 Uiso calc 1 . .
C C14 1.2354(6) 0.9980(9) 0.8651(2) 0.0183(9) Uani d 1 . .
H H14A 1.151432 1.077765 0.889286 0.022 Uiso calc 1 . .
H H14B 1.238637 1.097924 0.830894 0.022 Uiso calc 1 . .
C C15 1.4371(6) 0.9839(9) 0.8976(2) 0.0191(10) Uani d 1 . .
H H15A 1.433404 0.884511 0.931853 0.023 Uiso calc 1 . .
H H15B 1.520532 0.902806 0.873456 0.023 Uiso calc 1 . .
C C16 1.5227(6) 1.2328(9) 0.9156(2) 0.0207(10) Uani d 1 . .
H H16A 1.437411 1.316001 0.938848 0.025 Uiso calc 1 . .
H H16B 1.530016 1.330526 0.881305 0.025 Uiso calc 1 . .
C C17 1.7225(6) 1.2177(10) 0.9498(2) 0.0231(11) Uani d 1 . .
H H17A 1.714132 1.126633 0.984997 0.028 Uiso calc 1 . .
H H17B 1.806347 1.127749 0.927284 0.028 Uiso calc 1 . .
C C18 1.8111(7) 1.4663(11) 0.9652(2) 0.0277(11) Uani d 1 . .
H H18A 1.826747 1.554178 0.930507 0.042 Uiso calc 1 . .
H H18B 1.933962 1.444704 0.987558 0.042 Uiso calc 1 . .
H H18C 1.728567 1.557221 0.987212 0.042 Uiso calc 1 . .
H H4 -0.207(9) -0.459(13) 0.475(2) 0.042 Uiso d 1 . .

loop_
_atom_site_aniso_label
_atom_site_aniso_U_11
_atom_site_aniso_U_22
_atom_site_aniso_U_33
_atom_site_aniso_U_12
_atom_site_aniso_U_13
_atom_site_aniso_U_23
O4 0.0071(12) 0.0232(18) 0.0277(16) 0.0025(13) 0.0006(11) -0.0055(14)
C5 0.0054(16) 0.013(2) 0.028(2) 0.0004(15) 0.0016(15) -0.0010(17)
C6 0.0092(17) 0.013(2) 0.030(2) -0.0021(17) 0.0029(15) -0.0012(19)
O3 0.0127(13) 0.0239(18) 0.0265(16) -0.0038(13) 0.0048(11) 0.0004(14)
C3 0.0072(17) 0.010(2) 0.031(2) 0.0029(16) 0.0021(15) -0.0011(18)
C4 0.0070(17) 0.0063(18) 0.029(2) 0.0008(16) 0.0033(15) -0.0031(17)
O1 0.0075(12) 0.0128(15) 0.0262(16) 0.0019(11) 0.0044(11) 0.0004(12)
C1 0.0082(16) 0.017(2) 0.026(2) 0.0018(17) 0.0013(15) 0.0008(19)
C2 0.0085(16) 0.008(2) 0.024(2) 0.0031(16) 0.0011(14) 0.0010(16)
O2 0.0072(12) 0.0112(15) 0.0304(17) -0.0017(12) -0.0016(11) -0.0012(13)
C7 0.0082(17) 0.016(2) 0.031(2) 0.0039(18) -0.0027(15) -0.002(2)
C8 0.0109(17) 0.012(2) 0.027(2) -0.0018(17) 0.0010(15) 0.0008(19)
C9 0.0116(18) 0.015(2) 0.025(2) 0.0047(17) 0.0006(15) -0.0034(18)
C10 0.0088(17) 0.018(2) 0.021(2) -0.0001(17) 0.0019(14) -0.0033(18)
C11 0.0094(17) 0.012(2) 0.028(2) 0.0035(16) 0.0002(15) -0.0023(18)
C12 0.0087(17) 0.015(2) 0.028(2) -0.0014(17) 0.0022(15) -0.0015(19)
C13 0.0082(17) 0.013(2) 0.029(2) 0.0031(16) 0.0003(15) -0.0027(18)
C14 0.0102(17) 0.016(2) 0.028(2) 0.0011(17) -0.0003(15) -0.0008(19)
C15 0.0094(18) 0.020(2) 0.028(2) 0.0013(18) 0.0024(16) -0.0025(19)
C16 0.0106(18) 0.024(3) 0.028(2) -0.0006(18) 0.0017(16) 0.002(2)
C17 0.0114(19) 0.027(3) 0.031(2) -0.0001(19) 0.0006(17) -0.001(2)
C18 0.019(2) 0.032(3) 0.032(3) -0.005(2) -0.0002(18) -0.002(2)

loop_
_atom_type_symbol
_atom_type_description
_atom_type_scat_dispersion_real
_atom_type_scat_dispersion_imag
_atom_type_scat_source
C C 0.0033 0.0016 'International Tables Vol C Tables 4.2.6.8 and 6.1.1.4'
H H 0.0000 0.0000 'International Tables Vol C Tables 4.2.6.8 and 6.1.1.4'
O O 0.0106 0.0060 'International Tables Vol C Tables 4.2.6.8 and 6.1.1.4'

loop_
_exptl_crystal_face_index_h
_exptl_crystal_face_index_k
_exptl_crystal_face_index_l
_exptl_crystal_face_perp_dist
0 -1 0 0.1803
0 1 0 0.1913
1 0 -1 0.0334
-1 0 1 0.0374
0 0 1 0.0140
0 0 -1 0.0140

loop_
_geom_angle_atom_site_label_1
_geom_angle_atom_site_label_2
_geom_angle_atom_site_label_3
_geom_angle_site_symmetry_1
_geom_angle_site_symmetry_3
_geom_angle
_geom_angle_publ_flag
C5 O4 H4 . . 107(4) ?
O4 C5 H5 . . 107.8 ?
O4 C5 C6 . . 116.2(4) ?
O4 C5 C4 . . 115.2(3) ?
C6 C5 H5 . . 107.8 ?
C6 C5 C4 . . 101.5(3) ?
C4 C5 H5 . . 107.8 ?
C5 C6 H6A . . 110.9 ?
C5 C6 H6B . . 110.9 ?
H6A C6 H6B . . 108.9 ?
O3 C6 C5 . . 104.4(4) ?
O3 C6 H6A . . 110.9 ?
O3 C6 H6B . . 110.9 ?
C6 O3 C3 . . 108.6(3) ?
O3 C3 H3 . . 111.3 ?
O3 C3 C4 . . 107.1(3) ?
O3 C3 C2 . . 110.7(3) ?
C4 C3 H3 . . 111.3 ?
C4 C3 C2 . . 105.0(3) ?
C2 C3 H3 . . 111.3 ?
C5 C4 H4A . . 111.7 ?
C3 C4 C5 . . 103.4(3) ?
C3 C4 H4A . . 111.7 ?
O1 C4 C5 . . 110.9(3) ?
O1 C4 C3 . . 107.0(3) ?
O1 C4 H4A . . 111.7 ?
C4 O1 C1 . . 109.2(3) ?
O1 C1 H1A . . 110.7 ?
O1 C1 H1B . . 110.7 ?
O1 C1 C2 . . 105.4(3) ?
H1A C1 H1B . . 108.8 ?
C2 C1 H1A . . 110.7 ?
C2 C1 H1B . . 110.7 ?
C3 C2 H2 . . 111.4 ?
C1 C2 C3 . . 101.9(3) ?
C1 C2 H2 . . 111.4 ?
O2 C2 C3 . . 106.2(3) ?
O2 C2 C1 . . 114.0(3) ?
O2 C2 H2 . . 111.4 ?
C2 O2 C7 . . 112.7(3) ?
O2 C7 H7A . . 109.9 ?
O2 C7 H7B . . 109.9 ?
O2 C7 C8 . . 109.2(3) ?
H7A C7 H7B . . 108.3 ?
C8 C7 H7A . . 109.9 ?
C8 C7 H7B . . 109.9 ?
C7 C8 H8A . . 109.4 ?
C7 C8 H8B . . 109.4 ?
C7 C8 C9 . . 111.2(3) ?
H8A C8 H8B . . 108.0 ?
C9 C8 H8A . . 109.4 ?
C9 C8 H8B . . 109.4 ?
C8 C9 H9A . . 109.0 ?
C8 C9 H9B . . 109.0 ?
H9A C9 H9B . . 107.8 ?
C10 C9 C8 . . 112.9(3) ?
C10 C9 H9A . . 109.0 ?
C10 C9 H9B . . 109.0 ?
C9 C10 H10A . . 109.2 ?
C9 C10 H10B . . 109.2 ?
C9 C10 C11 . . 112.3(3) ?
H10A C10 H10B . . 107.9 ?
C11 C10 H10A . . 109.2 ?
C11 C10 H10B . . 109.2 ?
C10 C11 H11A . . 109.0 ?
C10 C11 H11B . . 109.0 ?
H11A C11 H11B . . 107.8 ?
C12 C11 C10 . . 113.0(3) ?
C12 C11 H11A . . 109.0 ?
C12 C11 H11B . . 109.0 ?
C11 C12 H12A . . 109.0 ?
C11 C12 H12B . . 109.0 ?
C11 C12 C13 . . 113.1(3) ?
H12A C12 H12B . . 107.8 ?
C13 C12 H12A . . 109.0 ?
C13 C12 H12B . . 109.0 ?
C12 C13 H13A . . 108.9 ?
C12 C13 H13B . . 108.9 ?
H13A C13 H13B . . 107.7 ?
C14 C13 C12 . . 113.4(3) ?
C14 C13 H13A . . 108.9 ?
C14 C13 H13B . . 108.9 ?
C13 C14 H14A . . 109.0 ?
C13 C14 H14B . . 109.0 ?
C13 C14 C15 . . 113.1(4) ?
H14A C14 H14B . . 107.8 ?
C15 C14 H14A . . 109.0 ?
C15 C14 H14B . . 109.0 ?
C14 C15 H15A . . 108.8 ?
C14 C15 H15B . . 108.8 ?
H15A C15 H15B . . 107.7 ?
C16 C15 C14 . . 113.7(4) ?
C16 C15 H15A . . 108.8 ?
C16 C15 H15B . . 108.8 ?
C15 C16 H16A . . 108.8 ?
C15 C16 H16B . . 108.8 ?
C15 C16 C17 . . 113.6(4) ?
H16A C16 H16B . . 107.7 ?
C17 C16 H16A . . 108.8 ?
C17 C16 H16B . . 108.8 ?
C16 C17 H17A . . 108.9 ?
C16 C17 H17B . . 108.9 ?
H17A C17 H17B . . 107.7 ?
C18 C17 C16 . . 113.5(4) ?
C18 C17 H17A . . 108.9 ?
C18 C17 H17B . . 108.9 ?
C17 C18 H18A . . 109.5 ?
C17 C18 H18B . . 109.5 ?
C17 C18 H18C . . 109.5 ?
H18A C18 H18B . . 109.5 ?
H18A C18 H18C . . 109.5 ?
H18B C18 H18C . . 109.5 ?

loop_
_geom_bond_atom_site_label_1
_geom_bond_atom_site_label_2
_geom_bond_site_symmetry_2
_geom_bond_distance
_geom_bond_publ_flag
O4 C5 . 1.414(5) ?
O4 H4 . 0.90(7) ?
C5 H5 . 0.9800 ?
C5 C6 . 1.516(6) ?
C5 C4 . 1.537(6) ?
C6 H6A . 0.9700 ?
C6 H6B . 0.9700 ?
C6 O3 . 1.431(5) ?
O3 C3 . 1.449(5) ?
C3 H3 . 0.9800 ?
C3 C4 . 1.514(6) ?
C3 C2 . 1.538(5) ?
C4 H4A . 0.9800 ?
C4 O1 . 1.447(4) ?
O1 C1 . 1.457(5) ?
C1 H1A . 0.9700 ?
C1 H1B . 0.9700 ?
C1 C2 . 1.519(6) ?
C2 H2 . 0.9800 ?
C2 O2 . 1.425(5) ?
O2 C7 . 1.435(5) ?
C7 H7A . 0.9700 ?
C7 H7B . 0.9700 ?
C7 C8 . 1.510(6) ?
C8 H8A . 0.9700 ?
C8 H8B . 0.9700 ?
C8 C9 . 1.539(5) ?
C9 H9A . 0.9700 ?
C9 H9B . 0.9700 ?
C9 C10 . 1.529(6) ?
C10 H10A . 0.9700 ?
C10 H10B . 0.9700 ?
C10 C11 . 1.536(5) ?
C11 H11A . 0.9700 ?
C11 H11B . 0.9700 ?
C11 C12 . 1.528(6) ?
C12 H12A . 0.9700 ?
C12 H12B . 0.9700 ?
C12 C13 . 1.532(5) ?
C13 H13A . 0.9700 ?
C13 H13B . 0.9700 ?
C13 C14 . 1.522(6) ?
C14 H14A . 0.9700 ?
C14 H14B . 0.9700 ?
C14 C15 . 1.526(6) ?
C15 H15A . 0.9700 ?
C15 H15B . 0.9700 ?
C15 C16 . 1.526(7) ?
C16 H16A . 0.9700 ?
C16 H16B . 0.9700 ?
C16 C17 . 1.530(6) ?
C17 H17A . 0.9700 ?
C17 H17B . 0.9700 ?
C17 C18 . 1.520(7) ?
C18 H18A . 0.9600 ?
C18 H18B . 0.9600 ?
C18 H18C . 0.9600 ?

loop_
_geom_torsion_atom_site_label_1
_geom_torsion_atom_site_label_2
_geom_torsion_atom_site_label_3
_geom_torsion_atom_site_label_4
_geom_torsion_site_symmetry_1
_geom_torsion_site_symmetry_2
_geom_torsion_site_symmetry_3
_geom_torsion_site_symmetry_4
_geom_torsion
_geom_torsion_publ_flag
O4 C5 C6 O3 . . . . 164.6(3) ?
O4 C5 C4 C3 . . . . -158.5(3) ?
O4 C5 C4 O1 . . . . -44.1(5) ?
C5 C6 O3 C3 . . . . -31.0(4) ?
C5 C4 O1 C1 . . . . -105.9(4) ?
C6 C5 C4 C3 . . . . -32.1(4) ?
C6 C5 C4 O1 . . . . 82.3(4) ?
C6 O3 C3 C4 . . . . 10.0(4) ?
C6 O3 C3 C2 . . . . -103.9(4) ?
O3 C3 C4 C5 . . . . 14.7(4) ?
O3 C3 C4 O1 . . . . -102.4(3) ?
O3 C3 C2 C1 . . . . 85.6(4) ?
O3 C3 C2 O2 . . . . -154.8(3) ?
C3 C4 O1 C1 . . . . 6.2(4) ?
C3 C2 O2 C7 . . . . 171.6(3) ?
C4 C5 C6 O3 . . . . 38.9(4) ?
C4 C3 C2 C1 . . . . -29.7(4) ?
C4 C3 C2 O2 . . . . 89.9(4) ?
C4 O1 C1 C2 . . . . -25.6(4) ?
O1 C1 C2 C3 . . . . 33.7(4) ?
O1 C1 C2 O2 . . . . -80.2(4) ?
C1 C2 O2 C7 . . . . -77.0(4) ?
C2 C3 C4 C5 . . . . 132.5(3) ?
C2 C3 C4 O1 . . . . 15.4(4) ?
C2 O2 C7 C8 . . . . -172.5(3) ?
O2 C7 C8 C9 . . . . 179.4(3) ?
C7 C8 C9 C10 . . . . -179.1(4) ?
C8 C9 C10 C11 . . . . -175.0(3) ?
C9 C10 C11 C12 . . . . 178.0(4) ?
C10 C11 C12 C13 . . . . 178.2(3) ?
C11 C12 C13 C14 . . . . 179.2(4) ?
C12 C13 C14 C15 . . . . 179.9(4) ?
C13 C14 C15 C16 . . . . 179.6(4) ?
C14 C15 C16 C17 . . . . 178.3(4) ?
C15 C16 C17 C18 . . . . 177.3(4) ?

_cod_database_fobs_code 2243413
